data_2211351
loop_
_publ_author_name
'Xiang, Qun'
'Cheng, Yu'
'Ling, Yun'
'Zhang, Lei'
'Shi, Li-Yi'

_publ_section_title
;Triaquabis[bis(3,5-dimethyl-1,2,4-triazol-1-yl)methane-\k<i>N</i>^4^]copper(II)
 bis(perchlorate)
;
_journal_issue 12
_journal_name_full 'Acta Crystallographica Section E'
_journal_page_first m3462
_journal_page_last m3464
_journal_paper_doi 10.1107/S1600536806048318
_journal_volume 62
_journal_year 2006
_chemical_formula_iupac '[Cu (C9 H14 N6)2 (H2 O)3]2+, 2Cl O4-'
_chemical_formula_moiety 'C18 H34 Cu N12 O3, 2Cl O4'
_chemical_formula_sum 'C18 H34 Cl2 Cu N12 O11'
_chemical_formula_weight 729.01
_chemical_name_systematic
;
Triaqua-bis[bis(3,5-dimethyl-1,2,4-triazol-1-yl)methane]-
copper(II) bis(perchlorate)
;
_space_group_IT_number 92
_symmetry_cell_setting tetragonal
_symmetry_space_group_name_Hall 'P 4abw 2nw'
_symmetry_space_group_name_H-M 'P 41 21 2'
_atom_sites_solution_hydrogens geom
_atom_sites_solution_primary direct
_atom_sites_solution_secondary difmap
_audit_creation_method SHELXL-97
_cell_angle_alpha 90.00
_cell_angle_beta 90.00
_cell_angle_gamma 90.00
_cell_formula_units_Z 4
_cell_length_a 9.2157(3)
_cell_length_b 9.2157(3)
_cell_length_c 37.458(3)
_cell_measurement_reflns_used 4719
_cell_measurement_temperature 293(2)
_cell_measurement_theta_max 22.56
_cell_measurement_theta_min 2.28
_cell_volume 3181.3(3)
_computing_cell_refinement SMART
_computing_data_collection 'SMART (Bruker, 1998)'
_computing_data_reduction 'SAINT (Bruker, 1999)'
_computing_molecular_graphics 'SHELXTL (Bruker, 1998)'
_computing_publication_material SHELXTL
_computing_structure_refinement 'SHELXL97 (Sheldrick, 1997)'
_computing_structure_solution 'SHELXS97 (Sheldrick, 1997)'
_diffrn_ambient_temperature 293(2)
_diffrn_measured_fraction_theta_full 1.000
_diffrn_measured_fraction_theta_max 1.000
_diffrn_measurement_device_type 'Bruker APEXII CCD area-detector'
_diffrn_measurement_method '\f and \w scans'
_diffrn_radiation_monochromator graphite
_diffrn_radiation_source 'fine-focus sealed tube'
_diffrn_radiation_type MoK\a
_diffrn_radiation_wavelength 0.71073
_diffrn_reflns_av_R_equivalents 0.0286
_diffrn_reflns_av_sigmaI/netI 0.0283
_diffrn_reflns_limit_h_max 9
_diffrn_reflns_limit_h_min -10
_diffrn_reflns_limit_k_max 10
_diffrn_reflns_limit_k_min -10
_diffrn_reflns_limit_l_max 44
_diffrn_reflns_limit_l_min -38
_diffrn_reflns_number 17426
_diffrn_reflns_theta_full 25.02
_diffrn_reflns_theta_max 25.02
_diffrn_reflns_theta_min 2.17
_diffrn_standards_decay_% 0
_diffrn_standards_interval_count 0
_diffrn_standards_number 0
_exptl_absorpt_coefficient_mu 0.925
_exptl_absorpt_correction_T_max 0.899
_exptl_absorpt_correction_T_min 0.855
_exptl_absorpt_correction_type multi-scan
_exptl_absorpt_process_details '(SADABS; Sheldrick, 2000)'
_exptl_crystal_colour blue
_exptl_crystal_density_diffrn 1.522
_exptl_crystal_density_method 'not measured'
_exptl_crystal_description block
_exptl_crystal_F_000 1508
_exptl_crystal_size_max 0.20
_exptl_crystal_size_mid 0.14
_exptl_crystal_size_min 0.12
_refine_diff_density_max 0.534
_refine_diff_density_min -0.350
_refine_ls_abs_structure_details 'Flack (1983), 1078 Friedel pairs'
_refine_ls_abs_structure_Flack 0.00(3)
_refine_ls_extinction_method none
_refine_ls_goodness_of_fit_ref 1.074
_refine_ls_hydrogen_treatment mixed
_refine_ls_matrix_type full
_refine_ls_number_parameters 252
_refine_ls_number_reflns 2815
_refine_ls_number_restraints 24
_refine_ls_restrained_S_all 1.074
_refine_ls_R_factor_all 0.0461
_refine_ls_R_factor_gt 0.0419
_refine_ls_shift/su_max 0.000
_refine_ls_shift/su_mean 0.000
_refine_ls_structure_factor_coef Fsqd
_refine_ls_weighting_details 'calc w=1/[\s^2^(Fo^2^)+(0.0631P)^2^+2.3565P] where P=(Fo^2^+2Fc^2^)/3'
_refine_ls_weighting_scheme calc
_refine_ls_wR_factor_gt 0.1155
_refine_ls_wR_factor_ref 0.1186
_reflns_number_gt 2581
_reflns_number_total 2815
_reflns_threshold_expression I>2\s(I)
_cod_data_source_file cv2135.cif
_cod_data_source_block I
_cod_original_cell_volume 3181.2(3)
_cod_original_sg_symbol_Hall P_4abw_2nw
_cod_database_code 2211351
_cod_database_fobs_code 2211351

loop_
_symmetry_equiv_pos_as_xyz
'x, y, z'
'-x, -y, z+1/2'
'-y+1/2, x+1/2, z+1/4'
'y+1/2, -x+1/2, z+3/4'
'-x+1/2, y+1/2, -z+1/4'
'x+1/2, -y+1/2, -z+3/4'
'y, x, -z'
'-y, -x, -z+1/2'

loop_
_atom_site_type_symbol
_atom_site_label
_atom_site_fract_x
_atom_site_fract_y
_atom_site_fract_z
_atom_site_U_iso_or_equiv
_atom_site_adp_type
_atom_site_calc_flag
_atom_site_refinement_flags
_atom_site_occupancy
Cu Cu1 1.01471(5) 0.01471(5) 0.0000 0.0418(2) Uani d S 1
O O1 1.0943(4) -0.0631(4) 0.04426(7) 0.0678(10) Uani d D 1
O O2 0.8435(4) -0.1565(4) 0.0000 0.102(2) Uani d SD 1
N N1 0.9259(3) 0.1827(3) 0.02630(7) 0.0417(7) Uani d . 1
N N2 0.7856(4) 0.3481(4) 0.04636(8) 0.0444(7) Uani d . 1
N N3 0.9200(4) 0.3872(4) 0.05805(9) 0.0544(9) Uani d . 1
N N4 0.5943(4) 0.3969(4) 0.08796(8) 0.0472(7) Uani d . 1
N N5 0.5058(4) 0.2790(4) 0.08809(8) 0.0528(8) Uani d . 1
N N6 0.5248(4) 0.3735(4) 0.14299(8) 0.0559(9) Uani d . 1
C C1 1.1626(6) 0.2832(7) 0.05099(16) 0.0870(18) Uani d . 1
H H1A 1.2103 0.3106 0.0292 0.131 Uiso calc R 1
H H1B 1.1931 0.1875 0.0578 0.131 Uiso calc R 1
H H1C 1.1876 0.3508 0.0695 0.131 Uiso calc R 1
C C2 1.0026(5) 0.2843(5) 0.04546(10) 0.0510(9) Uani d . 1
C C3 0.7891(4) 0.2276(4) 0.02692(8) 0.0393(8) Uani d . 1
C C4 0.6615(4) 0.1607(5) 0.01008(11) 0.0555(11) Uani d . 1
H H4A 0.6032 0.1145 0.0280 0.083 Uiso calc R 1
H H4B 0.6927 0.0898 -0.0071 0.083 Uiso calc R 1
H H4C 0.6053 0.2342 -0.0017 0.083 Uiso calc R 1
C C5 0.6638(5) 0.4429(4) 0.05528(10) 0.0494(9) Uani d . 1
H H5A 0.6983 0.5417 0.0580 0.059 Uiso calc R 1
H H5B 0.5937 0.4414 0.0360 0.059 Uiso calc R 1
C C6 0.3718(6) 0.1504(7) 0.13545(14) 0.0790(15) Uani d . 1
H H6A 0.3624 0.0760 0.1177 0.118 Uiso calc R 1
H H6B 0.2778 0.1896 0.1409 0.118 Uiso calc R 1
H H6C 0.4136 0.1099 0.1567 0.118 Uiso calc R 1
C C7 0.4676(5) 0.2683(5) 0.12163(11) 0.0544(10) Uani d . 1
C C8 0.6064(4) 0.4534(5) 0.12109(10) 0.0501(10) Uani d . 1
C C9 0.6976(6) 0.5776(6) 0.13108(12) 0.0727(14) Uani d . 1
H H9A 0.6394 0.6639 0.1319 0.109 Uiso calc R 1
H H9B 0.7734 0.5896 0.1137 0.109 Uiso calc R 1
H H9C 0.7397 0.5606 0.1541 0.109 Uiso calc R 1
Cl Cl1 0.48718(12) 0.80598(13) 0.05379(4) 0.0697(3) Uani d D 1
O O3 0.6024(8) 0.8427(10) 0.0781(2) 0.208(10) Uani d PD 0.50
O O4 0.5443(10) 0.7964(9) 0.01805(11) 0.158(6) Uani d PD 0.50
O O5 0.3768(6) 0.9162(6) 0.0550(3) 0.115(5) Uani d PD 0.50
O O6 0.4256(7) 0.6683(4) 0.0637(2) 0.121(5) Uani d PD 0.50
O O3' 0.6375(3) 0.8473(8) 0.0557(2) 0.087(3) Uani d PD 0.50
O O4' 0.4358(7) 0.7706(11) 0.08906(12) 0.200(8) Uani d PD 0.50
O O5' 0.4033(6) 0.9244(6) 0.03967(19) 0.063(2) Uani d PD 0.50
O O6' 0.4720(10) 0.6814(6) 0.0310(2) 0.278(15) Uani d PD 0.50
H H1A' 1.046(4) -0.096(5) 0.0619(8) 0.079(17) Uiso d D 1
H H1B' 1.186(5) -0.070(6) 0.0452(12) 0.088(19) Uiso d D 1
H H2A 0.794(7) -0.149(10) 0.0191(11) 0.15(4) Uiso d D 1

loop_
_atom_site_aniso_label
_atom_site_aniso_U_11
_atom_site_aniso_U_22
_atom_site_aniso_U_33
_atom_site_aniso_U_12
_atom_site_aniso_U_13
_atom_site_aniso_U_23
Cu1 0.0481(3) 0.0481(3) 0.0291(3) 0.0142(3) 0.00304(15) -0.00304(15)
O1 0.063(2) 0.105(3) 0.0350(14) 0.0375(19) 0.0123(13) 0.0182(15)
O2 0.072(2) 0.072(2) 0.162(7) -0.015(3) 0.033(3) -0.033(3)
N1 0.0466(17) 0.0500(18) 0.0285(13) 0.0092(14) -0.0004(13) -0.0063(13)
N2 0.0516(19) 0.0464(18) 0.0352(15) 0.0112(14) 0.0029(14) -0.0060(14)
N3 0.052(2) 0.061(2) 0.0494(19) 0.0041(17) -0.0034(16) -0.0185(17)
N4 0.0491(19) 0.0503(19) 0.0423(16) 0.0072(14) 0.0095(14) -0.0048(14)
N5 0.052(2) 0.063(2) 0.0431(17) 0.0041(18) 0.0032(15) -0.0121(15)
N6 0.055(2) 0.074(2) 0.0386(16) -0.0008(18) 0.0053(16) -0.0067(16)
C1 0.057(3) 0.103(4) 0.102(4) 0.010(3) -0.020(3) -0.037(4)
C2 0.050(2) 0.059(2) 0.044(2) 0.010(2) -0.0023(18) -0.0118(17)
C3 0.041(2) 0.048(2) 0.0283(15) 0.0085(15) 0.0038(14) -0.0007(15)
C4 0.046(2) 0.061(2) 0.059(3) 0.0053(19) 0.0017(18) -0.013(2)
C5 0.060(2) 0.048(2) 0.0407(18) 0.0185(18) 0.0119(18) -0.0003(17)
C6 0.078(3) 0.094(4) 0.064(3) -0.015(3) 0.018(3) 0.001(3)
C7 0.047(2) 0.066(3) 0.050(2) 0.004(2) 0.0097(19) -0.0035(19)
C8 0.048(2) 0.063(3) 0.0391(19) 0.0097(19) 0.0039(16) -0.0099(17)
C9 0.096(4) 0.076(3) 0.046(2) -0.017(3) 0.003(2) -0.009(2)
Cl1 0.0510(6) 0.0713(7) 0.0868(8) 0.0075(6) -0.0081(6) 0.0023(6)
O3 0.28(2) 0.120(11) 0.223(18) -0.017(12) -0.174(17) 0.033(12)
O4 0.181(12) 0.184(13) 0.109(7) -0.050(10) 0.072(8) -0.055(8)
O5 0.089(7) 0.087(7) 0.169(12) 0.023(6) 0.025(7) 0.011(7)
O6 0.060(5) 0.056(5) 0.246(15) 0.005(4) 0.033(7) -0.024(6)
O3' 0.025(3) 0.142(8) 0.094(6) 0.000(4) -0.019(3) 0.023(6)
O4' 0.113(9) 0.261(18) 0.226(16) 0.005(11) 0.015(10) 0.170(15)
O5' 0.037(3) 0.073(5) 0.078(5) 0.013(3) 0.005(4) 0.010(4)
O6' 0.26(2) 0.195(17) 0.38(3) 0.159(16) -0.22(2) -0.214(19)

loop_
_atom_type_symbol
_atom_type_description
_atom_type_scat_dispersion_real
_atom_type_scat_dispersion_imag
_atom_type_scat_source
C C 0.0033 0.0016 'International Tables Vol C Tables 4.2.6.8 and 6.1.1.4'
H H 0.0000 0.0000 'International Tables Vol C Tables 4.2.6.8 and 6.1.1.4'
N N 0.0061 0.0033 'International Tables Vol C Tables 4.2.6.8 and 6.1.1.4'
O O 0.0106 0.0060 'International Tables Vol C Tables 4.2.6.8 and 6.1.1.4'
Cl Cl 0.1484 0.1585 'International Tables Vol C Tables 4.2.6.8 and 6.1.1.4'
Cu Cu 0.3201 1.2651 'International Tables Vol C Tables 4.2.6.8 and 6.1.1.4'

loop_
_geom_angle_atom_site_label_1
_geom_angle_atom_site_label_2
_geom_angle_atom_site_label_3
_geom_angle_site_symmetry_1
_geom_angle_site_symmetry_3
_geom_angle
_geom_angle_publ_flag
O1 Cu1 O1 7_645 . 179.3(3) ?
O1 Cu1 N1 7_645 7_645 91.12(12) ?
O1 Cu1 N1 . 7_645 88.70(12) yes
O1 Cu1 N1 7_645 . 88.70(12) ?
O1 Cu1 N1 . . 91.12(12) yes
N1 Cu1 N1 7_645 . 150.25(19) yes
O1 Cu1 O2 7_645 . 90.35(12) ?
O1 Cu1 O2 . . 90.35(12) yes
N1 Cu1 O2 7_645 . 104.88(9) ?
N1 Cu1 O2 . . 104.88(9) yes
Cu1 O1 H1A' . . 126(3) ?
Cu1 O1 H1B' . . 116(3) ?
H1A' O1 H1B' . . 117(4) ?
Cu1 O2 H2A . . 109(5) ?
C3 N1 C2 . . 105.5(3) ?
C3 N1 Cu1 . . 129.5(3) ?
C2 N1 Cu1 . . 124.8(3) ?
C3 N2 N3 . . 112.0(3) ?
C3 N2 C5 . . 130.1(4) ?
N3 N2 C5 . . 117.9(3) ?
C2 N3 N2 . . 102.8(3) ?
C8 N4 N5 . . 110.8(3) ?
C8 N4 C5 . . 129.0(4) ?
N5 N4 C5 . . 120.2(3) ?
C7 N5 N4 . . 103.0(3) ?
C8 N6 C7 . . 104.4(3) ?
C2 C1 H1A . . 109.5 ?
C2 C1 H1B . . 109.5 ?
H1A C1 H1B . . 109.5 ?
C2 C1 H1C . . 109.5 ?
H1A C1 H1C . . 109.5 ?
H1B C1 H1C . . 109.5 ?
N3 C2 N1 . . 112.6(4) ?
N3 C2 C1 . . 122.2(4) ?
N1 C2 C1 . . 125.2(4) ?
N1 C3 N2 . . 107.1(3) ?
N1 C3 C4 . . 128.4(3) ?
N2 C3 C4 . . 124.5(3) ?
C3 C4 H4A . . 109.5 ?
C3 C4 H4B . . 109.5 ?
H4A C4 H4B . . 109.5 ?
C3 C4 H4C . . 109.5 ?
H4A C4 H4C . . 109.5 ?
H4B C4 H4C . . 109.5 ?
N4 C5 N2 . . 111.0(3) ?
N4 C5 H5A . . 109.4 ?
N2 C5 H5A . . 109.4 ?
N4 C5 H5B . . 109.4 ?
N2 C5 H5B . . 109.4 ?
H5A C5 H5B . . 108.0 ?
C7 C6 H6A . . 109.5 ?
C7 C6 H6B . . 109.5 ?
H6A C6 H6B . . 109.5 ?
C7 C6 H6C . . 109.5 ?
H6A C6 H6C . . 109.5 ?
H6B C6 H6C . . 109.5 ?
N5 C7 N6 . . 114.0(4) ?
N5 C7 C6 . . 123.2(4) ?
N6 C7 C6 . . 122.9(4) ?
N6 C8 N4 . . 107.8(4) ?
N6 C8 C9 . . 126.6(4) ?
N4 C8 C9 . . 125.6(4) ?
C8 C9 H9A . . 109.5 ?
C8 C9 H9B . . 109.5 ?
H9A C9 H9B . . 109.5 ?
C8 C9 H9C . . 109.5 ?
H9A C9 H9C . . 109.5 ?
H9B C9 H9C . . 109.5 ?
O5 Cl1 O3 . . 109.60(9) ?
O5 Cl1 O6' . . 120.9(6) ?
O3 Cl1 O6' . . 129.5(6) ?
O5 Cl1 O3' . . 119.5(5) ?
O3 Cl1 O3' . . 36.4(4) ?
O6' Cl1 O3' . . 109.57(9) ?
O5 Cl1 O5' . . 25.3(4) ?
O3 Cl1 O5' . . 116.8(6) ?
O6' Cl1 O5' . . 109.56(9) ?
O3' Cl1 O5' . . 109.58(9) ?
O5 Cl1 O6 . . 109.59(9) ?
O3 Cl1 O6 . . 109.58(9) ?
O6' Cl1 O6 . . 54.0(4) ?
O3' Cl1 O6 . . 126.9(5) ?
O5' Cl1 O6 . . 123.5(5) ?
O5 Cl1 O4' . . 84.1(4) ?
O3 Cl1 O4' . . 73.5(4) ?
O6' Cl1 O4' . . 109.42(9) ?
O3' Cl1 O4' . . 109.30(9) ?
O5' Cl1 O4' . . 109.40(9) ?
O6 Cl1 O4' . . 55.5(4) ?
O5 Cl1 O4 . . 109.38(9) ?
O3 Cl1 O4 . . 109.37(9) ?
O6' Cl1 O4 . . 55.6(4) ?
O3' Cl1 O4 . . 73.2(4) ?
O5' Cl1 O4 . . 84.3(4) ?
O6 Cl1 O4 . . 109.31(9) ?
O4' Cl1 O4 . . 163.3(4) ?
O3' O3 Cl1 . . 71.8(2) ?
O3' O3 O4' . . 124.2(3) ?
Cl1 O3 O4' . . 53.3(2) ?
O6' O4 Cl1 . . 62.1(2) ?
O6' O4 O3' . . 99.7(4) ?
Cl1 O4 O3' . . 53.3(2) ?
O5' O5 Cl1 . . 77.4(2) ?
O6' O6 O4' . . 125.30(11) ?
O6' O6 Cl1 . . 63.0(2) ?
O4' O6 Cl1 . . 62.3(2) ?
O3 O3' Cl1 . . 71.8(2) ?
O3 O3' O4 . . 124.95(17) ?
Cl1 O3' O4 . . 53.5(2) ?
O6 O4' Cl1 . . 62.2(2) ?
O6 O4' O3 . . 99.5(4) ?
Cl1 O4' O3 . . 53.2(2) ?
O5 O5' Cl1 . . 77.3(2) ?
O6 O6' O4 . . 125.05(16) ?
O6 O6' Cl1 . . 63.0(2) ?
O4 O6' Cl1 . . 62.3(2) ?

loop_
_geom_bond_atom_site_label_1
_geom_bond_atom_site_label_2
_geom_bond_site_symmetry_2
_geom_bond_distance
_geom_bond_publ_flag
Cu1 O1 7_645 1.949(3) ?
Cu1 O1 . 1.949(3) yes
Cu1 N1 7_645 2.009(3) ?
Cu1 N1 . 2.009(3) yes
Cu1 O2 . 2.232(6) yes
O1 H1A' . 0.85(3) ?
O1 H1B' . 0.85(4) ?
O2 H2A . 0.85(5) ?
N1 C3 . 1.328(4) ?
N1 C2 . 1.375(5) ?
N2 C3 . 1.328(5) ?
N2 N3 . 1.362(5) ?
N2 C5 . 1.461(5) ?
N3 C2 . 1.304(5) ?
N4 C8 . 1.350(5) ?
N4 N5 . 1.358(5) ?
N4 C5 . 1.445(5) ?
N5 C7 . 1.308(5) ?
N6 C8 . 1.334(5) ?
N6 C7 . 1.363(6) ?
C1 C2 . 1.489(7) ?
C1 H1A . 0.9600 ?
C1 H1B . 0.9600 ?
C1 H1C . 0.9600 ?
C3 C4 . 1.470(6) ?
C4 H4A . 0.9600 ?
C4 H4B . 0.9600 ?
C4 H4C . 0.9600 ?
C5 H5A . 0.9700 ?
C5 H5B . 0.9700 ?
C6 C7 . 1.492(7) ?
C6 H6A . 0.9600 ?
C6 H6B . 0.9600 ?
C6 H6C . 0.9600 ?
C8 C9 . 1.469(6) ?
C9 H9A . 0.9600 ?
C9 H9B . 0.9600 ?
C9 H9C . 0.9600 ?
Cl1 O5 . 1.4382(9) ?
Cl1 O3 . 1.4382(9) ?
Cl1 O6' . 1.4383(9) ?
Cl1 O3' . 1.4384(9) ?
Cl1 O5' . 1.4385(9) ?
Cl1 O6 . 1.4385(9) ?
Cl1 O4' . 1.4407(9) ?
Cl1 O4 . 1.4414(9) ?
O3 O3' . 0.899(10) ?
O3 O4' . 1.723(8) ?
O4 O6' . 1.343(9) ?
O4 O3' . 1.717(9) ?
O5 O5' . 0.630(10) ?
O6 O6' . 1.305(9) ?
O6 O4' . 1.341(9) ?

loop_
_geom_hbond_atom_site_label_D
_geom_hbond_atom_site_label_H
_geom_hbond_atom_site_label_A
_geom_hbond_site_symmetry_A
_geom_hbond_distance_DH
_geom_hbond_distance_HA
_geom_hbond_distance_DA
_geom_hbond_angle_DHA
_geom_hbond_publ_flag
O1 H1A' N6 5_645 0.85(3) 1.83(3) 2.659(4) 163(4) yes
O1 H1B' O5 1_645 0.85(4) 1.80(3) 2.641(7) 171(5) yes
O1 H1B' O5' 1_645 0.85(4) 2.01(3) 2.855(7) 171(4) yes
O2 H2A O3' 1_545 0.85(5) 1.99(6) 2.821(6) 165(7) yes
O2 H2A O4 1_545 0.85(5) 2.36(7) 2.872(10) 120(5) yes
C4 H4A O5' 1_545 0.96 2.58 3.411(7) 145 yes
C4 H4C O6' 7_555 0.96 2.55 3.261(10) 131 yes
C6 H6B O4' 5_545 0.96 2.24 3.190(9) 172 yes
C6 H6B O6 5_545 0.96 2.54 3.342(9) 141 yes

loop_
_geom_torsion_atom_site_label_1
_geom_torsion_atom_site_label_2
_geom_torsion_atom_site_label_3
_geom_torsion_atom_site_label_4
_geom_torsion_site_symmetry_1
_geom_torsion
O1 Cu1 N1 C3 7_645 55.5(3)
O1 Cu1 N1 C3 . -125.2(3)
N1 Cu1 N1 C3 7_645 145.4(3)
O2 Cu1 N1 C3 . -34.6(3)
O1 Cu1 N1 C2 7_645 -118.3(3)
O1 Cu1 N1 C2 . 61.0(3)
N1 Cu1 N1 C2 7_645 -28.3(3)
O2 Cu1 N1 C2 . 151.7(3)
C3 N2 N3 C2 . -1.2(4)
C5 N2 N3 C2 . -178.9(3)
C8 N4 N5 C7 . -0.2(4)
C5 N4 N5 C7 . 178.1(3)
N2 N3 C2 N1 . 0.2(4)
N2 N3 C2 C1 . 178.6(5)
C3 N1 C2 N3 . 0.8(4)
Cu1 N1 C2 N3 . 175.9(3)
C3 N1 C2 C1 . -177.5(5)
Cu1 N1 C2 C1 . -2.5(6)
C2 N1 C3 N2 . -1.5(4)
Cu1 N1 C3 N2 . -176.2(2)
C2 N1 C3 C4 . 178.9(4)
Cu1 N1 C3 C4 . 4.2(6)
N3 N2 C3 N1 . 1.8(4)
C5 N2 C3 N1 . 179.1(3)
N3 N2 C3 C4 . -178.7(4)
C5 N2 C3 C4 . -1.3(6)
C8 N4 C5 N2 . 102.1(4)
N5 N4 C5 N2 . -75.9(5)
C3 N2 C5 N4 . 89.9(5)
N3 N2 C5 N4 . -92.8(4)
N4 N5 C7 N6 . 0.9(5)
N4 N5 C7 C6 . -178.3(4)
C8 N6 C7 N5 . -1.2(5)
C8 N6 C7 C6 . 178.0(4)
C7 N6 C8 N4 . 1.0(4)
C7 N6 C8 C9 . -177.0(5)
N5 N4 C8 N6 . -0.5(4)
C5 N4 C8 N6 . -178.7(3)
N5 N4 C8 C9 . 177.5(4)
C5 N4 C8 C9 . -0.6(7)
O5 Cl1 O3 O3' . -113.5(9)
O6' Cl1 O3 O3' . 67.3(10)
O5' Cl1 O3 O3' . -87.0(9)
O6 Cl1 O3 O3' . 126.3(9)
O4' Cl1 O3 O3' . 169.2(10)
O4 Cl1 O3 O3' . 6.4(9)
O5 Cl1 O3 O4' . 77.4(4)
O6' Cl1 O3 O4' . -101.9(4)
O3' Cl1 O3 O4' . -169.2(10)
O5' Cl1 O3 O4' . 103.8(2)
O6 Cl1 O3 O4' . -42.9(4)
O4 Cl1 O3 O4' . -162.7(4)
O5 Cl1 O4 O6' . -114.8(7)
O3 Cl1 O4 O6' . 125.2(7)
O3' Cl1 O4 O6' . 129.2(4)
O5' Cl1 O4 O6' . -118.4(3)
O6 Cl1 O4 O6' . 5.2(7)
O4' Cl1 O4 O6' . 27.9(18)
O5 Cl1 O4 O3' . 116.0(5)
O3 Cl1 O4 O3' . -4.0(5)
O6' Cl1 O4 O3' . -129.2(4)
O5' Cl1 O4 O3' . 112.44(17)
O6 Cl1 O4 O3' . -124.0(5)
O4' Cl1 O4 O3' . -101.2(15)
O3 Cl1 O5 O5' . 111.5(13)
O6' Cl1 O5 O5' . -69.2(13)
O3' Cl1 O5 O5' . 72.7(14)
O6 Cl1 O5 O5' . -128.2(13)
O4' Cl1 O5 O5' . -178.4(13)
O4 Cl1 O5 O5' . -8.4(13)
O5 Cl1 O6 O6' . 114.6(7)
O3 Cl1 O6 O6' . -125.1(7)
O3' Cl1 O6 O6' . -88.4(5)
O5' Cl1 O6 O6' . 90.8(4)
O4' Cl1 O6 O6' . -177.6(7)
O4 Cl1 O6 O6' . -5.3(7)
O5 Cl1 O6 O4' . -67.9(5)
O3 Cl1 O6 O4' . 52.4(5)
O6' Cl1 O6 O4' . 177.6(7)
O3' Cl1 O6 O4' . 89.2(4)
O5' Cl1 O6 O4' . -91.6(5)
O4 Cl1 O6 O4' . 172.3(5)
O4' O3 O3' Cl1 . 10.5(9)
Cl1 O3 O3' O4 . -6.2(8)
O4' O3 O3' O4 . 4.2(17)
O5 Cl1 O3' O3 . 83.2(7)
O6' Cl1 O3' O3 . -130.9(10)
O5' Cl1 O3' O3 . 108.9(10)
O6 Cl1 O3' O3 . -71.8(9)
O4' Cl1 O3' O3 . -11.0(10)
O4 Cl1 O3' O3 . -173.6(9)
O5 Cl1 O3' O4 . -103.1(3)
O3 Cl1 O3' O4 . 173.6(9)
O6' Cl1 O3' O4 . 42.8(5)
O5' Cl1 O3' O4 . -77.5(4)
O6 Cl1 O3' O4 . 101.8(3)
O4' Cl1 O3' O4 . 162.7(4)
O6' O4 O3' O3 . -36.7(10)
Cl1 O4 O3' O3 . 7.4(10)
O6' O4 O3' Cl1 . -44.0(3)
O6' O6 O4' Cl1 . 2.7(8)
O6' O6 O4' O3 . -36.5(8)
Cl1 O6 O4' O3 . -39.19(17)
O5 Cl1 O4' O6 . 118.7(3)
O3 Cl1 O4' O6 . -128.9(4)
O6' Cl1 O4' O6 . -2.1(6)
O3' Cl1 O4' O6 . -122.1(6)
O5' Cl1 O4' O6 . 117.9(6)
O4 Cl1 O4' O6 . -26.3(16)
O5 Cl1 O4' O3 . -112.47(17)
O6' Cl1 O4' O3 . 126.8(6)
O3' Cl1 O4' O3 . 6.8(6)
O5' Cl1 O4' O3 . -113.2(6)
O6 Cl1 O4' O3 . 128.9(4)
O4 Cl1 O4' O3 . 102.6(14)
O3' O3 O4' O6 . 31.8(12)
Cl1 O3 O4' O6 . 44.3(3)
O3' O3 O4' Cl1 . -12.4(11)
O3 Cl1 O5' O5 . -79.1(12)
O6' Cl1 O5' O5 . 121.7(14)
O3' Cl1 O5' O5 . -118.1(14)
O6 Cl1 O5' O5 . 62.6(15)
O4' Cl1 O5' O5 . 1.7(14)
O4 Cl1 O5' O5 . 172.0(13)
O4' O6 O6' O4 . 3.9(16)
Cl1 O6 O6' O4 . 6.6(9)
O4' O6 O6' Cl1 . -2.6(8)
Cl1 O4 O6' O6 . -6.6(9)
O3' O4 O6' O6 . 32.5(10)
O3' O4 O6' Cl1 . 39.12(18)
O5 Cl1 O6' O6 . -92.7(5)
O3 Cl1 O6' O6 . 86.4(6)
O3' Cl1 O6' O6 . 122.0(6)
O5' Cl1 O6' O6 . -117.8(6)
O4' Cl1 O6' O6 . 2.1(6)
O4 Cl1 O6' O6 . 173.9(8)
O5 Cl1 O6' O4 . 93.3(5)
O3 Cl1 O6' O4 . -87.5(6)
O3' Cl1 O6' O4 . -52.0(6)
O5' Cl1 O6' O4 . 68.3(6)
O6 Cl1 O6' O4 . -173.9(8)
O4' Cl1 O6' O4 . -171.8(6)
